data_4027166
loop_
_publ_author_name
'Douglass F. Taber'
'Peter W. DeMatteo'

_publ_section_title
;
 A Piperidine Chiron for the Veratrum Alkaloids
;
_journal_name_full 'Journal of Organic Chemistry'
_journal_page_first 4235
_journal_page_last 4241
_journal_paper_doi 10.1021/jo2026228
_journal_volume 77
_journal_year 2012
_chemical_formula_sum 'C17 H22 Br N O2 S'
_chemical_formula_weight 384.33
_chemical_name_systematic
;
 ?
;
_space_group_IT_number 4
_symmetry_cell_setting monoclinic
_symmetry_space_group_name_Hall 'P 2yb'
_symmetry_space_group_name_H-M 'P 1 21 1'
_atom_sites_solution_hydrogens geom
_atom_sites_solution_primary direct
_atom_sites_solution_secondary difmap
_audit_creation_method SHELXL-97
_cell_angle_alpha 90.00
_cell_angle_beta 104.818(4)
_cell_angle_gamma 90.00
_cell_formula_units_Z 2
_cell_length_a 7.878(2)
_cell_length_b 14.177(4)
_cell_length_c 8.466(2)
_cell_measurement_reflns_used 1012
_cell_measurement_temperature 200(2)
_cell_measurement_theta_max 20.55
_cell_measurement_theta_min 2.49
_cell_volume 914.1(4)
_computing_cell_refinement 'SAINT (Bruker, 2002)'
_computing_data_collection 'SMART (Bruker, 2002)'
_computing_data_reduction SAINT
_computing_molecular_graphics 'SHELXTL (Sheldrick, 2001)'
_computing_publication_material 'SHELXTL (Sheldrick, 2001)'
_computing_structure_refinement 'SHELXL-97 (Sheldrick, 1997)'
_computing_structure_solution 'SHELXS-97 (Sheldrick, 1990)'
_diffrn_ambient_temperature 200(2)
_diffrn_detector_area_resol_mean 836.6
_diffrn_measured_fraction_theta_full 0.998
_diffrn_measured_fraction_theta_max 0.997
_diffrn_measurement_device_type 'Bruker AXS APEX diffractometer'
_diffrn_measurement_method \w
_diffrn_radiation_monochromator graphite
_diffrn_radiation_source 'fine-focus sealed tube'
_diffrn_radiation_type MoK\a
_diffrn_radiation_wavelength 0.71073
_diffrn_reflns_av_R_equivalents 0.0632
_diffrn_reflns_av_sigmaI/netI 0.0743
_diffrn_reflns_limit_h_max 10
_diffrn_reflns_limit_h_min -10
_diffrn_reflns_limit_k_max 18
_diffrn_reflns_limit_k_min -18
_diffrn_reflns_limit_l_max 11
_diffrn_reflns_limit_l_min -11
_diffrn_reflns_number 12621
_diffrn_reflns_theta_full 25.00
_diffrn_reflns_theta_max 28.35
_diffrn_reflns_theta_min 2.49
_diffrn_standards_decay_% 1
_diffrn_standards_interval_count 0
_diffrn_standards_interval_time 0
_diffrn_standards_number 0
_exptl_absorpt_coefficient_mu 2.369
_exptl_absorpt_correction_T_max 0.7162
_exptl_absorpt_correction_T_min 0.4249
_exptl_absorpt_correction_type multi-scan
_exptl_absorpt_process_details 'SADABS (Sheldrick, 2003)'
_exptl_crystal_colour colourless
_exptl_crystal_density_diffrn 1.396
_exptl_crystal_description block
_exptl_crystal_F_000 396
_exptl_crystal_size_max 0.44
_exptl_crystal_size_mid 0.18
_exptl_crystal_size_min 0.15
_refine_diff_density_max 0.707
_refine_diff_density_min -0.322
_refine_diff_density_rms 0.079
_refine_ls_abs_structure_details 'Flack H D (1983), Acta Cryst. A39, 876-881; 2186 Friedel pairs'
_refine_ls_abs_structure_Flack -0.024(9)
_refine_ls_extinction_method none
_refine_ls_goodness_of_fit_ref 1.027
_refine_ls_hydrogen_treatment mixed
_refine_ls_matrix_type full
_refine_ls_number_parameters 205
_refine_ls_number_reflns 4564
_refine_ls_number_restraints 1
_refine_ls_restrained_S_all 1.027
_refine_ls_R_factor_all 0.0735
_refine_ls_R_factor_gt 0.0470
_refine_ls_shift/su_max 0.000
_refine_ls_shift/su_mean 0.000
_refine_ls_structure_factor_coef Fsqd
_refine_ls_weighting_details 'calc w=1/[\s^2^(Fo^2^)+(0.0374P)^2^] where P=(Fo^2^+2Fc^2^)/3'
_refine_ls_weighting_scheme calc
_refine_ls_wR_factor_gt 0.0930
_refine_ls_wR_factor_ref 0.1017
_reflns_number_gt 3385
_reflns_number_total 4564
_reflns_threshold_expression >2sigma(I)
_cod_data_source_file jo2026228_si_004.cif
_cod_data_source_block dout060
_cod_database_code 4027166

loop_
_symmetry_equiv_pos_as_xyz
'x, y, z'
'-x, y+1/2, -z'

loop_
_atom_site_label
_atom_site_type_symbol
_atom_site_fract_x
_atom_site_fract_y
_atom_site_fract_z
_atom_site_U_iso_or_equiv
_atom_site_adp_type
_atom_site_occupancy
_atom_site_symmetry_multiplicity
_atom_site_calc_flag
_atom_site_refinement_flags
Br Br 0.17729(5) 0.08408(3) 0.27313(5) 0.05159(14) Uani 1 1 d .
S1 S 0.45265(14) 0.01059(7) -0.01162(13) 0.0348(2) Uani 1 1 d .
O1 O 0.2832(4) -0.02798(19) -0.0861(4) 0.0449(7) Uani 1 1 d .
O2 O 0.5511(5) -0.0289(2) 0.1398(4) 0.0482(8) Uani 1 1 d .
N1 N 0.4277(4) 0.1234(2) 0.0061(5) 0.0371(8) Uani 1 1 d .
C1 C 0.5036(5) 0.0021(3) -0.3175(4) 0.0341(8) Uani 1 1 d .
H1A H 0.3803 0.0105 -0.3563 0.041 Uiso 1 1 calc R
C2 C 0.6068(5) -0.0095(3) -0.4254(5) 0.0393(9) Uani 1 1 d .
H2A H 0.5527 -0.0101 -0.5394 0.047 Uiso 1 1 calc R
C3 C 0.7856(6) -0.0200(3) -0.3723(5) 0.0432(10) Uani 1 1 d .
C4 C 0.8632(5) -0.0220(3) -0.2056(6) 0.0443(10) Uani 1 1 d .
H4A H 0.9864 -0.0310 -0.1672 0.053 Uiso 1 1 calc R
C5 C 0.7620(5) -0.0108(3) -0.0951(5) 0.0387(9) Uani 1 1 d .
H5A H 0.8156 -0.0113 0.0190 0.046 Uiso 1 1 calc R
C6 C 0.5829(5) 0.0012(3) -0.1519(4) 0.0312(8) Uani 1 1 d .
C7 C 0.8982(8) -0.0296(4) -0.4919(7) 0.0678(15) Uani 1 1 d .
H7A H 0.9771 -0.0837 -0.4613 0.102 Uiso 1 1 calc R
H7B H 0.9677 0.0280 -0.4897 0.102 Uiso 1 1 calc R
H7C H 0.8227 -0.0391 -0.6023 0.102 Uiso 1 1 calc R
C8 C 0.2541(5) 0.1668(3) -0.0091(5) 0.0341(8) Uani 1 1 d .
H8A H 0.1622 0.1184 -0.0545 0.041 Uiso 1 1 calc R
C9 C 0.2332(6) 0.1972(3) 0.1587(5) 0.0419(9) Uani 1 1 d .
H9A H 0.1307 0.2411 0.1406 0.050 Uiso 1 1 calc R
C10 C 0.3912(6) 0.2476(3) 0.2638(5) 0.0457(10) Uani 1 1 d .
H10A H 0.3759 0.2540 0.3757 0.055 Uiso 1 1 calc R
H10B H 0.3967 0.3119 0.2198 0.055 Uiso 1 1 calc R
C11 C 0.5659(6) 0.1972(3) 0.2727(5) 0.0453(10) Uani 1 1 d .
H11A H 0.5661 0.1357 0.3308 0.054 Uiso 1 1 calc R
C12 C 0.5792(6) 0.1774(3) 0.1014(6) 0.0442(11) Uani 1 1 d .
H12A H 0.5869 0.2379 0.0453 0.053 Uiso 1 1 calc R
H12B H 0.6882 0.1415 0.1063 0.053 Uiso 1 1 calc R
C13 C 0.7224(7) 0.2562(4) 0.3672(7) 0.0660(14) Uani 1 1 d .
H13A H 0.8315 0.2213 0.3745 0.099 Uiso 1 1 calc R
H13B H 0.7098 0.2689 0.4774 0.099 Uiso 1 1 calc R
H13C H 0.7257 0.3159 0.3099 0.099 Uiso 1 1 calc R
C14 C 0.2269(6) 0.2510(3) -0.1297(5) 0.0451(10) Uani 1 1 d .
H14A H 0.3149 0.3009 -0.0822 0.054 Uiso 1 1 calc R
C15 C 0.0493(6) 0.2906(3) -0.1489(5) 0.0482(11) Uani 1 1 d .
C16 C -0.0906(8) 0.3229(4) -0.1601(7) 0.0647(14) Uani 1 1 d .
H16 H -0.209(9) 0.345(5) -0.168(7) 0.097 Uiso 1 1 d .
C17 C 0.2542(9) 0.2216(4) -0.2957(6) 0.0741(16) Uani 1 1 d .
H17B H 0.2354 0.2762 -0.3692 0.111 Uiso 1 1 calc R
H17C H 0.1704 0.1718 -0.3431 0.111 Uiso 1 1 calc R
H17D H 0.3742 0.1981 -0.2810 0.111 Uiso 1 1 calc R

loop_
_atom_site_aniso_label
_atom_site_aniso_U_11
_atom_site_aniso_U_22
_atom_site_aniso_U_33
_atom_site_aniso_U_23
_atom_site_aniso_U_13
_atom_site_aniso_U_12
Br 0.0545(3) 0.0569(3) 0.0490(2) 0.0094(2) 0.02351(18) -0.0031(3)
S1 0.0344(5) 0.0319(5) 0.0406(6) 0.0006(4) 0.0142(4) 0.0005(4)
O1 0.0349(16) 0.0400(16) 0.065(2) -0.0074(14) 0.0215(14) -0.0041(12)
O2 0.058(2) 0.0508(18) 0.0377(17) 0.0098(14) 0.0166(15) 0.0114(15)
N1 0.0294(18) 0.0382(18) 0.044(2) -0.0044(14) 0.0107(15) -0.0009(13)
C1 0.033(2) 0.0330(19) 0.035(2) 0.0050(17) 0.0059(16) 0.0041(16)
C2 0.048(3) 0.035(2) 0.037(2) 0.0025(17) 0.0137(18) -0.0001(17)
C3 0.041(2) 0.040(2) 0.054(3) 0.0024(19) 0.023(2) -0.0011(18)
C4 0.028(2) 0.046(2) 0.060(3) -0.006(2) 0.013(2) -0.0016(18)
C5 0.029(2) 0.037(2) 0.047(2) -0.0033(18) 0.0053(17) 0.0017(16)
C6 0.0306(19) 0.0254(18) 0.039(2) -0.0020(16) 0.0109(16) 0.0004(15)
C7 0.064(4) 0.078(4) 0.076(4) -0.002(3) 0.046(3) -0.007(3)
C8 0.036(2) 0.034(2) 0.033(2) -0.0026(16) 0.0104(17) -0.0006(16)
C9 0.047(2) 0.041(2) 0.039(2) 0.0010(18) 0.0128(19) 0.0063(19)
C10 0.062(3) 0.039(2) 0.037(2) -0.0022(18) 0.014(2) -0.002(2)
C11 0.047(3) 0.041(2) 0.043(3) -0.0031(19) 0.002(2) -0.0046(19)
C12 0.034(2) 0.043(3) 0.056(3) -0.004(2) 0.011(2) -0.0065(18)
C13 0.057(3) 0.061(3) 0.069(4) -0.018(3) -0.003(3) -0.009(2)
C14 0.055(3) 0.044(2) 0.037(2) 0.0042(19) 0.013(2) 0.004(2)
C15 0.057(3) 0.043(3) 0.042(3) 0.0020(19) 0.007(2) 0.006(2)
C16 0.061(3) 0.057(3) 0.071(4) 0.004(3) 0.007(3) 0.015(3)
C17 0.112(5) 0.071(4) 0.046(3) 0.011(2) 0.032(3) 0.032(3)

loop_
_atom_type_symbol
_atom_type_description
_atom_type_scat_dispersion_real
_atom_type_scat_dispersion_imag
_atom_type_scat_source
C C 0.0033 0.0016 'International Tables Vol C Tables 4.2.6.8 and 6.1.1.4'
H H 0.0000 0.0000 'International Tables Vol C Tables 4.2.6.8 and 6.1.1.4'
N N 0.0061 0.0033 'International Tables Vol C Tables 4.2.6.8 and 6.1.1.4'
O O 0.0106 0.0060 'International Tables Vol C Tables 4.2.6.8 and 6.1.1.4'
S S 0.1246 0.1234 'International Tables Vol C Tables 4.2.6.8 and 6.1.1.4'
Br Br -0.2901 2.4595 'International Tables Vol C Tables 4.2.6.8 and 6.1.1.4'

loop_
_geom_angle_atom_site_label_1
_geom_angle_atom_site_label_2
_geom_angle_atom_site_label_3
_geom_angle
O1 S1 O2 118.4(2)
O1 S1 N1 107.20(19)
O2 S1 N1 110.7(2)
O1 S1 C6 108.20(18)
O2 S1 C6 107.36(18)
N1 S1 C6 104.01(18)
C12 N1 C8 115.7(3)
C12 N1 S1 117.5(3)
C8 N1 S1 122.3(3)
C2 C1 C6 118.8(4)
C3 C2 C1 121.7(4)
C2 C3 C4 118.9(4)
C2 C3 C7 121.2(4)
C4 C3 C7 119.8(4)
C5 C4 C3 120.3(4)
C6 C5 C4 119.5(4)
C5 C6 C1 120.8(4)
C5 C6 S1 119.6(3)
C1 C6 S1 119.6(3)
N1 C8 C9 110.7(3)
N1 C8 C14 110.3(3)
C9 C8 C14 111.4(3)
C10 C9 C8 114.3(3)
C10 C9 Br 110.4(3)
C8 C9 Br 108.4(3)
C9 C10 C11 113.7(3)
C12 C11 C13 111.0(4)
C12 C11 C10 108.7(4)
C13 C11 C10 111.3(4)
N1 C12 C11 112.2(3)
C15 C14 C17 110.7(4)
C15 C14 C8 109.4(3)
C17 C14 C8 111.5(4)
C16 C15 C14 178.3(5)

loop_
_geom_bond_atom_site_label_1
_geom_bond_atom_site_label_2
_geom_bond_distance
Br C9 1.980(4)
S1 O1 1.431(3)
S1 O2 1.431(3)
S1 N1 1.623(3)
S1 C6 1.762(4)
N1 C12 1.473(5)
N1 C8 1.475(5)
C1 C2 1.379(5)
C1 C6 1.381(5)
C2 C3 1.373(6)
C3 C4 1.387(6)
C3 C7 1.513(6)
C4 C5 1.385(6)
C5 C6 1.380(5)
C8 C9 1.533(5)
C8 C14 1.550(6)
C9 C10 1.512(6)
C10 C11 1.535(6)
C11 C12 1.507(6)
C11 C13 1.534(6)
C14 C15 1.477(6)
C14 C17 1.533(6)
C15 C16 1.174(7)

loop_
_geom_torsion_atom_site_label_1
_geom_torsion_atom_site_label_2
_geom_torsion_atom_site_label_3
_geom_torsion_atom_site_label_4
_geom_torsion
O1 S1 N1 C12 171.3(3)
O2 S1 N1 C12 40.7(4)
C6 S1 N1 C12 -74.3(3)
O1 S1 N1 C8 15.8(4)
O2 S1 N1 C8 -114.7(3)
C6 S1 N1 C8 130.3(3)
C6 C1 C2 C3 -1.2(6)
C1 C2 C3 C4 2.0(6)
C1 C2 C3 C7 -178.0(4)
C2 C3 C4 C5 -1.8(6)
C7 C3 C4 C5 178.2(4)
C3 C4 C5 C6 0.8(6)
C4 C5 C6 C1 0.0(6)
C4 C5 C6 S1 177.4(3)
C2 C1 C6 C5 0.2(6)
C2 C1 C6 S1 -177.2(3)
O1 S1 C6 C5 -149.0(3)
O2 S1 C6 C5 -20.1(4)
N1 S1 C6 C5 97.3(3)
O1 S1 C6 C1 28.4(4)
O2 S1 C6 C1 157.3(3)
N1 S1 C6 C1 -85.3(3)
C12 N1 C8 C9 -49.8(5)
S1 N1 C8 C9 106.0(4)
C12 N1 C8 C14 73.9(4)
S1 N1 C8 C14 -130.3(3)
N1 C8 C9 C10 44.8(5)
C14 C8 C9 C10 -78.3(4)
N1 C8 C9 Br -78.7(3)
C14 C8 C9 Br 158.2(3)
C8 C9 C10 C11 -48.2(5)
Br C9 C10 C11 74.3(4)
C9 C10 C11 C12 52.0(5)
C9 C10 C11 C13 174.6(4)
C8 N1 C12 C11 57.4(5)
S1 N1 C12 C11 -99.6(4)
C13 C11 C12 N1 -178.2(4)
C10 C11 C12 N1 -55.5(5)
N1 C8 C14 C15 177.4(3)
C9 C8 C14 C15 -59.3(5)
N1 C8 C14 C17 54.6(5)
C9 C8 C14 C17 177.9(4)
C17 C14 C15 C16 -169(18)
C8 C14 C15 C16 67(18)
